data_7102449
loop_
_publ_author_name
'Galardon, Erwan'
'Giorgi, Michel'
'Artaud, Isabelle'

_publ_section_title
;
 Oxygenation of thiolates to S-bonded sulfinate in an iron III complex
 related to nitrile hydratase.
;
_journal_issue 3
_journal_name_full 'Chemical communications (Cambridge, England)'
_journal_page_first 286
_journal_page_last 287
_journal_paper_doi 10.1039/b312318a
_journal_year 2004
_chemical_formula_sum 'C42 H77 Cl2 Fe N8 O6 S2'
_chemical_formula_weight 981.009
_chemical_name_systematic
;
?
;
_space_group_IT_number 14
_symmetry_cell_setting monoclinic
_symmetry_space_group_name_Hall '-P 2ybc'
_symmetry_space_group_name_H-M 'P 1 21/c 1'
_atom_sites_solution_hydrogens geom
_atom_sites_solution_primary direct
_atom_sites_solution_secondary difmap
_audit_creation_method SHELXL-97
_cell_angle_alpha 90.00
_cell_angle_beta 97.566(2)
_cell_angle_gamma 90.00
_cell_formula_units_Z 4
_cell_length_a 20.0780(7)
_cell_length_b 11.0660(2)
_cell_length_c 22.5990(8)
_cell_measurement_reflns_used 10374
_cell_measurement_temperature 193(2)
_cell_measurement_theta_max 26.36
_cell_measurement_theta_min 1.02
_cell_volume 4977.4(3)
_computing_cell_refinement 'Denzo and Scalepak (Otwinowski & Minor, 1997)'
_computing_data_collection 'KappaCCD (Brucker-Nonius, 1998)'
_computing_data_reduction 'Denzo and Scalepak (Otwinowski & Minor, 1997)'
_computing_structure_refinement 'SHELXL-97 (Sheldrick, 1997)'
_computing_structure_solution 'SHELXS-97 (Sheldrick, 1990)'
_diffrn_ambient_temperature 193(2)
_diffrn_measurement_device_type KappaCCD
_diffrn_measurement_method 'Phi scan'
_diffrn_radiation_monochromator graphite
_diffrn_radiation_source 'fine-focus sealed tube'
_diffrn_radiation_type MoK\a
_diffrn_radiation_wavelength 0.71073
_diffrn_reflns_av_R_equivalents 0.076
_diffrn_reflns_av_sigmaI/netI 0.0511
_diffrn_reflns_limit_h_max 25
_diffrn_reflns_limit_h_min 0
_diffrn_reflns_limit_k_max 13
_diffrn_reflns_limit_k_min 0
_diffrn_reflns_limit_l_max 27
_diffrn_reflns_limit_l_min -28
_diffrn_reflns_number 9886
_diffrn_reflns_theta_max 26.36
_diffrn_reflns_theta_min 1.02
_exptl_absorpt_coefficient_mu 0.546
_exptl_absorpt_correction_type none
_exptl_crystal_colour 'dark green'
_exptl_crystal_density_diffrn 1.309
_exptl_crystal_density_method 'not measured'
_exptl_crystal_description prism
_exptl_crystal_F_000 2824
_exptl_crystal_size_max .6
_exptl_crystal_size_mid .3
_exptl_crystal_size_min .1
_refine_ls_extinction_method none
_refine_ls_goodness_of_fit_ref 1.131
_refine_ls_hydrogen_treatment mixed
_refine_ls_matrix_type full
_refine_ls_number_parameters 550
_refine_ls_number_reflns 9886
_refine_ls_number_restraints 0
_refine_ls_restrained_S_all 1.131
_refine_ls_R_factor_all 0.0808
_refine_ls_R_factor_gt 0.0529
_refine_ls_shift/su_max 0.001
_refine_ls_shift/su_mean 0.000
_refine_ls_structure_factor_coef Fsqd
_refine_ls_weighting_details 'calc w==1/[\s^2^(Fo^2^)+(0.0176P)^2^+9.0758P] where P==(Fo^2^+2Fc^2^)/3'
_refine_ls_weighting_scheme calc
_refine_ls_wR_factor_gt 0.1017
_refine_ls_wR_factor_ref 0.1193
_reflns_number_gt 7598
_reflns_number_total 9886
_reflns_threshold_expression >2sigma(I)
_cod_data_source_file b312318a.txt
_cod_data_source_block shelxl
_cod_depositor_comments
;
The following automatic conversions were performed:
'_symmetry_cell_setting' value 'Monoclinic' changed to 'monoclinic'
according to '/home/saulius/struct/CIF-dictionaries/cif_core.dic'
dictionary named 'cif_core.dic' version 2.4.1 from 2010-06-29.

Automatic conversion script
Id: cif_fix_enum 1527 2010-12-29 10:47:43Z saulius 
;
_cod_original_sg_symbol_H-M P21/c
_cod_database_code 7102449

loop_
_symmetry_equiv_pos_as_xyz
'x, y, z'
'-x, y+1/2, -z+1/2'
'-x, -y, -z'
'x, -y-1/2, z-1/2'

loop_
_atom_site_label
_atom_site_type_symbol
_atom_site_fract_x
_atom_site_fract_y
_atom_site_fract_z
_atom_site_U_iso_or_equiv
_atom_site_adp_type
_atom_site_occupancy
_atom_site_symmetry_multiplicity
_atom_site_calc_flag
_atom_site_refinement_flags
Fe1 Fe 0.26780(2) 0.29356(4) 0.378172(18) 0.01798(11) Uani 1 1 d .
Cl1 Cl 0.13923(5) 0.65533(9) 0.14744(4) 0.0445(2) Uani 1 1 d .
Cl2 Cl 0.29383(5) 0.73291(8) 0.17191(4) 0.0444(2) Uani 1 1 d .
S1 S 0.18881(4) 0.17312(7) 0.40941(3) 0.02152(16) Uani 1 1 d .
S2 S 0.37050(4) 0.23067(6) 0.41806(3) 0.02103(16) Uani 1 1 d .
O5 O 0.07713(11) 0.3695(2) 0.29577(10) 0.0351(6) Uani 1 1 d .
O1 O 0.19133(11) 0.1495(2) 0.47353(9) 0.0291(5) Uani 1 1 d .
O2 O 0.17430(11) 0.06323(19) 0.37316(10) 0.0285(5) Uani 1 1 d .
O6 O 0.41670(13) 0.5268(3) 0.34004(14) 0.0593(9) Uani 1 1 d .
O3 O 0.38109(11) 0.1958(2) 0.48152(10) 0.0314(5) Uani 1 1 d .
O4 O 0.40189(11) 0.14586(19) 0.37994(10) 0.0302(5) Uani 1 1 d .
N1 N 0.19069(12) 0.3708(2) 0.33070(11) 0.0225(5) Uani 1 1 d .
N2 N 0.31943(12) 0.4173(2) 0.34217(11) 0.0203(5) Uani 1 1 d .
C15 C 0.26390(15) 0.3860(3) 0.45188(14) 0.0247(6) Uani 1 1 d .
C16 C 0.27281(14) 0.1843(3) 0.31043(13) 0.0214(6) Uani 1 1 d .
N5 N 0.08451(14) 0.1048(3) 0.16501(12) 0.0308(6) Uani 1 1 d .
N6 N 0.39323(14) 0.2629(2) 0.15742(11) 0.0277(6) Uani 1 1 d .
N7 N 0.31813(13) 0.8223(2) 0.42283(11) 0.0256(6) Uani 1 1 d .
N8 N 0.0728(3) 0.6955(5) 0.5014(3) 0.0987(16) Uani 1 1 d .
C3 C 0.21064(15) 0.4509(3) 0.28800(13) 0.0207(6) Uani 1 1 d .
C4 C 0.16819(16) 0.5057(3) 0.24146(13) 0.0261(7) Uani 1 1 d .
H4 H 0.1187 0.4906 0.2361 0.031 Uiso 1 1 d R
C5 C 0.19415(18) 0.5897(3) 0.20453(14) 0.0295(7) Uani 1 1 d .
C6 C 0.26093(18) 0.6206(3) 0.21357(13) 0.0284(7) Uani 1 1 d .
C7 C 0.30460(16) 0.5644(3) 0.25816(13) 0.0249(6) Uani 1 1 d .
H7 H 0.3524 0.5905 0.2622 0.030 Uiso 1 1 d R
C8 C 0.28048(15) 0.4786(3) 0.29539(13) 0.0206(6) Uani 1 1 d .
C2 C 0.12538(15) 0.3402(3) 0.33270(13) 0.0238(6) Uani 1 1 d .
C1 C 0.11330(15) 0.2694(3) 0.38825(14) 0.0259(7) Uani 1 1 d .
C12 C 0.10395(18) 0.3605(4) 0.43782(16) 0.0380(8) Uani 1 1 d .
H12A H 0.0649 0.4093 0.4261 0.046 Uiso 1 1 d R
H12B H 0.1430 0.4114 0.4446 0.046 Uiso 1 1 d R
H12C H 0.0987 0.3177 0.4738 0.046 Uiso 1 1 d R
C11 C 0.05136(16) 0.1886(4) 0.37672(17) 0.0374(8) Uani 1 1 d .
H11A H 0.0119 0.2367 0.3626 0.045 Uiso 1 1 d R
H11B H 0.0569 0.1117 0.3513 0.045 Uiso 1 1 d R
H11C H 0.0422 0.1518 0.4163 0.045 Uiso 1 1 d R
C9 C 0.38409(16) 0.4446(3) 0.36011(15) 0.0285(7) Uani 1 1 d .
C10 C 0.41921(14) 0.3708(3) 0.41236(13) 0.0218(6) Uani 1 1 d .
C13 C 0.42207(18) 0.4469(3) 0.46905(16) 0.0347(8) Uani 1 1 d .
H13A H 0.4431 0.4040 0.5053 0.042 Uiso 1 1 d R
H13B H 0.4608 0.5234 0.4695 0.042 Uiso 1 1 d R
H13C H 0.3765 0.4638 0.4741 0.042 Uiso 1 1 d R
C14 C 0.49067(16) 0.3381(3) 0.40189(16) 0.0334(8) Uani 1 1 d .
H14A H 0.4907 0.3020 0.3618 0.040 Uiso 1 1 d R
H14B H 0.5120 0.2937 0.4348 0.040 Uiso 1 1 d R
H14C H 0.5176 0.4178 0.4034 0.040 Uiso 1 1 d R
N3 N 0.26209(15) 0.4481(3) 0.49237(13) 0.0380(7) Uani 1 1 d .
N4 N 0.27324(14) 0.1310(3) 0.26664(12) 0.0303(6) Uani 1 1 d .
C17 C 0.11182(19) 0.2322(3) 0.16080(17) 0.0390(8) Uani 1 1 d .
H17A H 0.0998 0.2923 0.1886 0.047 Uiso 1 1 d R
H17B H 0.1639 0.2262 0.1719 0.047 Uiso 1 1 d R
C18 C 0.0916(3) 0.2959(4) 0.1026(2) 0.0651(13) Uani 1 1 d .
H18A H 0.1111 0.3752 0.1040 0.078 Uiso 1 1 d R
H18B H 0.0435 0.3026 0.0958 0.078 Uiso 1 1 d R
H18C H 0.1068 0.2506 0.0707 0.078 Uiso 1 1 d R
C19 C 0.11276(17) 0.0619(3) 0.22740(15) 0.0345(8) Uani 1 1 d .
H19A H 0.1680 0.0729 0.2314 0.041 Uiso 1 1 d R
H19B H 0.0955 0.1230 0.2530 0.041 Uiso 1 1 d R
C20 C 0.0942(2) -0.0648(4) 0.2427(2) 0.0518(10) Uani 1 1 d .
H20A H 0.1144 -0.0835 0.2826 0.062 Uiso 1 1 d R
H20B H 0.1100 -0.1207 0.2152 0.062 Uiso 1 1 d R
H20C H 0.0462 -0.0709 0.2403 0.062 Uiso 1 1 d R
C21 C 0.1060(2) 0.0235(4) 0.11713(18) 0.0467(10) Uani 1 1 d .
H21A H 0.0886 -0.0563 0.1213 0.056 Uiso 1 1 d R
H21B H 0.0887 0.0552 0.0786 0.056 Uiso 1 1 d R
C22 C 0.1806(3) 0.0117(5) 0.1177(2) 0.0659(13) Uani 1 1 d .
H22A H 0.1904 -0.0406 0.0861 0.079 Uiso 1 1 d R
H22B H 0.1996 -0.0215 0.1555 0.079 Uiso 1 1 d R
H22C H 0.1997 0.0901 0.1127 0.079 Uiso 1 1 d R
C23 C 0.00849(18) 0.1027(4) 0.15671(18) 0.0401(9) Uani 1 1 d .
H23A H -0.0021 0.0164 0.1627 0.048 Uiso 1 1 d R
H23B H -0.0020 0.1298 0.1117 0.048 Uiso 1 1 d R
C24 C -0.0244(2) 0.1841(5) 0.1971(3) 0.0698(15) Uani 1 1 d .
H24A H -0.0724 0.1764 0.1887 0.084 Uiso 1 1 d R
H24B H -0.0118 0.2664 0.1909 0.084 Uiso 1 1 d R
H24C H -0.0100 0.1615 0.2377 0.084 Uiso 1 1 d R
C25 C 0.32108(17) 0.3069(3) 0.15501(15) 0.0327(7) Uani 1 1 d .
H25A H 0.2973 0.2356 0.1778 0.039 Uiso 1 1 d R
H25B H 0.3269 0.3726 0.1822 0.039 Uiso 1 1 d R
C26 C 0.2854(2) 0.3321(4) 0.09332(17) 0.0459(9) Uani 1 1 d .
H26A H 0.2405 0.3596 0.0959 0.055 Uiso 1 1 d R
H26B H 0.2837 0.2592 0.0702 0.055 Uiso 1 1 d R
H26C H 0.3093 0.3931 0.0745 0.055 Uiso 1 1 d R
C27 C 0.43562(18) 0.3511(3) 0.12745(15) 0.0341(8) Uani 1 1 d .
H27A H 0.4107 0.3562 0.0835 0.041 Uiso 1 1 d R
H27B H 0.4792 0.3182 0.1334 0.041 Uiso 1 1 d R
C28 C 0.4379(2) 0.4776(4) 0.1521(2) 0.0541(11) Uani 1 1 d .
H28A H 0.4655 0.5276 0.1305 0.065 Uiso 1 1 d R
H28B H 0.4563 0.4756 0.1935 0.065 Uiso 1 1 d R
H28C H 0.3932 0.5101 0.1482 0.065 Uiso 1 1 d R
C29 C 0.41900(18) 0.2474(3) 0.22369(14) 0.0356(8) Uani 1 1 d .
H29A H 0.3913 0.1905 0.2411 0.043 Uiso 1 1 d R
H29B H 0.4124 0.3281 0.2434 0.043 Uiso 1 1 d R
C30 C 0.4916(2) 0.2085(5) 0.23628(18) 0.0545(11) Uani 1 1 d .
H30A H 0.5040 0.2009 0.2787 0.065 Uiso 1 1 d R
H30B H 0.5197 0.2677 0.2209 0.065 Uiso 1 1 d R
H30C H 0.4971 0.1320 0.2175 0.065 Uiso 1 1 d R
C31 C 0.39536(19) 0.1443(3) 0.12353(16) 0.0362(8) Uani 1 1 d .
H31A H 0.3779 0.1632 0.0820 0.043 Uiso 1 1 d R
H31B H 0.4423 0.1474 0.1252 0.043 Uiso 1 1 d R
C32 C 0.3648(2) 0.0370(4) 0.1503(2) 0.0549(11) Uani 1 1 d .
H32A H 0.3682 -0.0329 0.1257 0.066 Uiso 1 1 d R
H32B H 0.3183 0.0531 0.1532 0.066 Uiso 1 1 d R
H32C H 0.3883 0.0224 0.1895 0.066 Uiso 1 1 d R
C33 C 0.31608(17) 0.9072(3) 0.36968(14) 0.0285(7) Uani 1 1 d .
H33A H 0.2608 0.9157 0.3573 0.034 Uiso 1 1 d R
H33B H 0.3366 0.9791 0.3879 0.034 Uiso 1 1 d R
C34 C 0.3536(2) 0.8655(4) 0.32033(17) 0.0469(10) Uani 1 1 d .
H34A H 0.3491 0.9245 0.2889 0.056 Uiso 1 1 d R
H34B H 0.3356 0.7897 0.3049 0.056 Uiso 1 1 d R
H34C H 0.4002 0.8557 0.3356 0.056 Uiso 1 1 d R
C35 C 0.38984(17) 0.7898(3) 0.44814(16) 0.0333(7) Uani 1 1 d .
H35A H 0.3860 0.7356 0.4841 0.040 Uiso 1 1 d R
H35B H 0.4116 0.7566 0.4155 0.040 Uiso 1 1 d R
C36 C 0.43418(19) 0.8953(3) 0.47053(18) 0.0410(9) Uani 1 1 d .
H36A H 0.4782 0.8661 0.4858 0.049 Uiso 1 1 d R
H36B H 0.4151 0.9364 0.5017 0.049 Uiso 1 1 d R
H36C H 0.4376 0.9502 0.4382 0.049 Uiso 1 1 d R
C37 C 0.28296(19) 0.8896(3) 0.46841(15) 0.0357(8) Uani 1 1 d .
H37A H 0.2391 0.9195 0.4425 0.043 Uiso 1 1 d R
H37B H 0.3086 0.9672 0.4765 0.043 Uiso 1 1 d R
C38 C 0.2778(3) 0.8221(5) 0.52515(19) 0.0604(12) Uani 1 1 d .
H38A H 0.2551 0.8706 0.5515 0.073 Uiso 1 1 d R
H38B H 0.3221 0.8026 0.5444 0.073 Uiso 1 1 d R
H38C H 0.2530 0.7489 0.5158 0.073 Uiso 1 1 d R
C39 C 0.28324(17) 0.7042(3) 0.40535(16) 0.0330(7) Uani 1 1 d .
H39A H 0.3116 0.6744 0.3754 0.040 Uiso 1 1 d R
H39B H 0.2813 0.6540 0.4456 0.040 Uiso 1 1 d R
C40 C 0.2105(2) 0.7147(4) 0.3783(2) 0.0493(10) Uani 1 1 d .
H40A H 0.1924 0.6358 0.3686 0.059 Uiso 1 1 d R
H40B H 0.2079 0.7627 0.3427 0.059 Uiso 1 1 d R
H40C H 0.1853 0.7529 0.4063 0.059 Uiso 1 1 d R
C41 C 0.0812(2) 0.7931(5) 0.4943(2) 0.0591(11) Uani 1 1 d .
C42 C 0.0913(3) 0.9187(5) 0.4843(3) 0.0857(18) Uani 1 1 d .
H42A H 0.0642 0.9651 0.5079 0.103 Uiso 1 1 d R
H42B H 0.0786 0.9371 0.4428 0.103 Uiso 1 1 d R
H42C H 0.1378 0.9385 0.4955 0.103 Uiso 1 1 d R

loop_
_atom_site_aniso_label
_atom_site_aniso_U_11
_atom_site_aniso_U_22
_atom_site_aniso_U_33
_atom_site_aniso_U_23
_atom_site_aniso_U_13
_atom_site_aniso_U_12
Fe1 0.0177(2) 0.0184(2) 0.0174(2) 0.00210(16) 0.00085(15) 0.00026(16)
Cl1 0.0554(6) 0.0433(5) 0.0306(5) 0.0131(4) -0.0102(4) 0.0092(4)
Cl2 0.0669(6) 0.0384(5) 0.0271(4) 0.0141(4) 0.0037(4) -0.0090(4)
S1 0.0178(3) 0.0241(4) 0.0225(4) 0.0034(3) 0.0024(3) -0.0010(3)
S2 0.0189(3) 0.0192(3) 0.0239(4) 0.0040(3) -0.0013(3) -0.0007(3)
O5 0.0219(11) 0.0470(15) 0.0341(13) 0.0119(11) -0.0047(10) 0.0052(10)
O1 0.0279(11) 0.0365(12) 0.0223(11) 0.0092(9) 0.0015(9) -0.0015(10)
O2 0.0249(11) 0.0257(11) 0.0353(12) -0.0031(9) 0.0053(9) -0.0049(9)
O6 0.0343(14) 0.0640(19) 0.075(2) 0.0444(16) -0.0107(13) -0.0227(13)
O3 0.0315(12) 0.0358(13) 0.0251(11) 0.0123(10) -0.0038(9) -0.0010(10)
O4 0.0229(11) 0.0254(11) 0.0418(13) -0.0054(10) 0.0025(10) 0.0034(9)
N1 0.0230(13) 0.0235(13) 0.0207(12) 0.0035(10) 0.0015(10) 0.0015(10)
N2 0.0219(12) 0.0184(12) 0.0203(12) 0.0015(9) 0.0011(10) 0.0003(10)
C15 0.0245(15) 0.0271(16) 0.0226(16) 0.0040(13) 0.0032(12) -0.0020(12)
C16 0.0155(13) 0.0236(15) 0.0246(16) 0.0032(12) 0.0003(11) -0.0021(11)
N5 0.0283(14) 0.0328(15) 0.0308(15) -0.0059(12) 0.0017(11) -0.0054(12)
N6 0.0334(15) 0.0292(14) 0.0220(13) -0.0015(11) 0.0093(11) 0.0025(11)
N7 0.0295(14) 0.0194(13) 0.0274(14) -0.0006(10) 0.0016(11) 0.0019(11)
N8 0.115(4) 0.078(4) 0.100(4) 0.011(3) 0.006(3) -0.011(3)
C3 0.0250(15) 0.0169(14) 0.0198(14) 0.0002(11) 0.0012(12) 0.0016(11)
C4 0.0286(16) 0.0262(16) 0.0225(16) 0.0003(12) -0.0009(13) 0.0045(13)
C5 0.0431(19) 0.0250(16) 0.0188(15) 0.0030(12) -0.0020(13) 0.0058(14)
C6 0.046(2) 0.0215(15) 0.0175(15) 0.0011(12) 0.0037(13) 0.0005(14)
C7 0.0327(17) 0.0215(15) 0.0206(15) -0.0015(12) 0.0035(13) -0.0013(13)
C8 0.0272(15) 0.0172(14) 0.0168(14) -0.0003(11) 0.0012(11) 0.0000(12)
C2 0.0195(15) 0.0289(16) 0.0233(15) -0.0017(12) 0.0034(12) 0.0045(12)
C1 0.0197(15) 0.0329(17) 0.0254(16) 0.0027(13) 0.0038(12) 0.0028(13)
C12 0.0336(19) 0.051(2) 0.0314(18) -0.0015(16) 0.0128(15) 0.0148(16)
C11 0.0184(15) 0.050(2) 0.043(2) 0.0113(17) 0.0015(14) -0.0048(15)
C9 0.0258(16) 0.0263(16) 0.0329(18) 0.0064(13) 0.0013(13) -0.0055(13)
C10 0.0184(14) 0.0201(14) 0.0257(15) 0.0031(12) -0.0018(12) -0.0008(11)
C13 0.0291(17) 0.0385(19) 0.0347(19) -0.0077(15) -0.0026(14) -0.0107(15)
C14 0.0227(16) 0.0382(19) 0.0385(19) 0.0076(15) 0.0011(14) -0.0027(14)
N3 0.0408(17) 0.0410(17) 0.0333(16) -0.0078(14) 0.0097(13) -0.0046(14)
N4 0.0286(14) 0.0350(15) 0.0275(15) -0.0040(12) 0.0046(11) -0.0031(12)
C17 0.041(2) 0.0332(19) 0.042(2) -0.0049(15) 0.0054(16) -0.0114(16)
C18 0.081(3) 0.053(3) 0.060(3) 0.012(2) 0.003(2) -0.014(3)
C19 0.0306(18) 0.042(2) 0.0301(18) -0.0029(15) -0.0002(14) -0.0059(15)
C20 0.050(2) 0.048(2) 0.053(3) 0.0068(19) -0.009(2) -0.0069(19)
C21 0.059(3) 0.045(2) 0.038(2) -0.0132(17) 0.0131(19) -0.0049(19)
C22 0.071(3) 0.066(3) 0.069(3) -0.013(2) 0.041(3) -0.002(3)
C23 0.0305(18) 0.043(2) 0.044(2) -0.0028(16) -0.0060(16) -0.0085(16)
C24 0.031(2) 0.078(3) 0.101(4) -0.026(3) 0.008(2) 0.005(2)
C25 0.0319(17) 0.0360(18) 0.0311(18) -0.0016(14) 0.0072(14) 0.0063(15)
C26 0.042(2) 0.061(3) 0.035(2) 0.0061(18) 0.0035(16) 0.0044(19)
C27 0.0382(19) 0.0361(19) 0.0292(17) 0.0038(14) 0.0081(14) -0.0041(15)
C28 0.069(3) 0.040(2) 0.056(3) -0.0046(19) 0.018(2) -0.011(2)
C29 0.042(2) 0.045(2) 0.0209(16) 0.0038(14) 0.0069(14) 0.0124(16)
C30 0.050(2) 0.081(3) 0.033(2) 0.007(2) 0.0060(17) 0.025(2)
C31 0.044(2) 0.0316(18) 0.0353(19) -0.0052(15) 0.0141(16) 0.0010(15)
C32 0.061(3) 0.035(2) 0.075(3) -0.005(2) 0.035(2) -0.0028(19)
C33 0.0370(18) 0.0219(15) 0.0256(16) 0.0024(12) 0.0006(14) 0.0024(13)
C34 0.066(3) 0.040(2) 0.036(2) 0.0037(16) 0.0132(19) 0.0068(19)
C35 0.0358(18) 0.0263(17) 0.0361(19) 0.0045(14) -0.0021(14) 0.0058(14)
C36 0.038(2) 0.040(2) 0.042(2) -0.0007(16) -0.0072(16) -0.0005(16)
C37 0.046(2) 0.0335(18) 0.0283(18) -0.0039(14) 0.0078(15) 0.0064(16)
C38 0.080(3) 0.068(3) 0.037(2) 0.005(2) 0.020(2) 0.010(3)
C39 0.0396(19) 0.0233(16) 0.0366(18) -0.0030(14) 0.0068(15) -0.0073(14)
C40 0.041(2) 0.043(2) 0.063(3) -0.0111(19) 0.0020(19) -0.0075(18)
C41 0.055(3) 0.068(3) 0.054(3) 0.003(2) 0.006(2) -0.004(2)
C42 0.078(4) 0.077(4) 0.107(5) 0.021(3) 0.032(3) 0.000(3)

loop_
_atom_type_symbol
_atom_type_description
_atom_type_scat_dispersion_real
_atom_type_scat_dispersion_imag
_atom_type_scat_source
C C 0.0033 0.0016 'International Tables Vol C Tables 4.2.6.8 and 6.1.1.4'
H H 0.0000 0.0000 'International Tables Vol C Tables 4.2.6.8 and 6.1.1.4'
Fe Fe 0.3463 0.8444 'International Tables Vol C Tables 4.2.6.8 and 6.1.1.4'
S S 0.1246 0.1234 'International Tables Vol C Tables 4.2.6.8 and 6.1.1.4'
Cl Cl 0.1484 0.1585 'International Tables Vol C Tables 4.2.6.8 and 6.1.1.4'
O O 0.0106 0.0060 'International Tables Vol C Tables 4.2.6.8 and 6.1.1.4'
N N 0.0061 0.0033 'International Tables Vol C Tables 4.2.6.8 and 6.1.1.4'

loop_
_geom_angle_atom_site_label_1
_geom_angle_atom_site_label_2
_geom_angle_atom_site_label_3
_geom_angle
N2 Fe1 N1 83.73(10)
N2 Fe1 C16 91.28(11)
N1 Fe1 C16 87.68(11)
N2 Fe1 C15 94.04(11)
N1 Fe1 C15 96.90(12)
C16 Fe1 C15 173.33(12)
N2 Fe1 S2 82.85(7)
N1 Fe1 S2 166.11(8)
C16 Fe1 S2 89.07(8)
C15 Fe1 S2 87.60(9)
N2 Fe1 S1 167.44(7)
N1 Fe1 S1 83.77(8)
C16 Fe1 S1 89.46(9)
C15 Fe1 S1 86.22(9)
S2 Fe1 S1 109.70(3)
O1 S1 O2 112.38(13)
O1 S1 C1 106.05(13)
O2 S1 C1 103.55(13)
O1 S1 Fe1 118.72(9)
O2 S1 Fe1 114.16(9)
C1 S1 Fe1 99.43(10)
O4 S2 O3 112.66(14)
O4 S2 C10 102.90(13)
O3 S2 C10 106.14(13)
O4 S2 Fe1 113.80(9)
O3 S2 Fe1 118.57(10)
C10 S2 Fe1 100.26(9)
C2 N1 C3 122.8(2)
C2 N1 Fe1 124.7(2)
C3 N1 Fe1 111.98(19)
C9 N2 C8 122.6(2)
C9 N2 Fe1 125.1(2)
C8 N2 Fe1 112.21(18)
N3 C15 Fe1 174.6(3)
N4 C16 Fe1 172.3(3)
C23 N5 C21 106.2(3)
C23 N5 C17 111.9(3)
C21 N5 C17 111.6(3)
C23 N5 C19 110.9(3)
C21 N5 C19 111.7(3)
C17 N5 C19 104.7(2)
C27 N6 C25 111.5(3)
C27 N6 C31 106.0(2)
C25 N6 C31 110.3(3)
C27 N6 C29 111.9(3)
C25 N6 C29 105.6(2)
C31 N6 C29 111.6(3)
C39 N7 C37 111.1(3)
C39 N7 C35 106.1(2)
C37 N7 C35 111.3(3)
C39 N7 C33 111.4(2)
C37 N7 C33 105.4(2)
C35 N7 C33 111.6(2)
C4 C3 N1 126.0(3)
C4 C3 C8 119.1(3)
N1 C3 C8 114.9(2)
C5 C4 C3 119.9(3)
C5 C4 H4 118.8
C3 C4 H4 121.1
C6 C5 C4 120.8(3)
C6 C5 Cl1 121.1(2)
C4 C5 Cl1 118.1(3)
C5 C6 C7 120.4(3)
C5 C6 Cl2 122.0(2)
C7 C6 Cl2 117.6(3)
C6 C7 C8 120.3(3)
C6 C7 H7 116.4
C8 C7 H7 123.3
C7 C8 N2 125.4(3)
C7 C8 C3 119.4(3)
N2 C8 C3 115.2(2)
O5 C2 N1 125.8(3)
O5 C2 C1 119.7(3)
N1 C2 C1 114.4(2)
C11 C1 C2 112.0(3)
C11 C1 C12 109.5(3)
C2 C1 C12 108.1(3)
C11 C1 S1 109.1(2)
C2 C1 S1 107.0(2)
C12 C1 S1 111.2(2)
C1 C12 H12A 110.0
C1 C12 H12B 109.0
H12A C12 H12B 109.5
C1 C12 H12C 109.4
H12A C12 H12C 109.5
H12B C12 H12C 109.5
C1 C11 H11A 110.3
C1 C11 H11B 115.5
H11A C11 H11B 114.1
C1 C11 H11C 108.7
H11A C11 H11C 105.7
H11B C11 H11C 101.6
O6 C9 N2 126.2(3)
O6 C9 C10 117.5(3)
N2 C9 C10 116.3(3)
C14 C10 C13 109.1(3)
C14 C10 C9 110.7(3)
C13 C10 C9 108.4(3)
C14 C10 S2 109.2(2)
C13 C10 S2 111.5(2)
C9 C10 S2 107.92(19)
C10 C13 H13A 113.2
C10 C13 H13B 111.4
H13A C13 H13B 97.5
C10 C13 H13C 106.1
H13A C13 H13C 107.7
H13B C13 H13C 120.8
C10 C14 H14A 110.5
C10 C14 H14B 109.8
H14A C14 H14B 117.1
C10 C14 H14C 106.9
H14A C14 H14C 108.2
H14B C14 H14C 103.7
C18 C17 N5 115.6(3)
C18 C17 H17A 100.6
N5 C17 H17A 118.3
C18 C17 H17B 112.8
N5 C17 H17B 106.5
H17A C17 H17B 102.4
C17 C18 H18A 109.8
C17 C18 H18B 109.1
H18A C18 H18B 109.4
C17 C18 H18C 109.7
H18A C18 H18C 109.5
H18B C18 H18C 109.4
C20 C19 N5 115.5(3)
C20 C19 H19A 111.1
N5 C19 H19A 106.7
C20 C19 H19B 112.8
N5 C19 H19B 102.3
H19A C19 H19B 107.7
C19 C20 H20A 109.3
C19 C20 H20B 109.8
H20A C20 H20B 109.5
C19 C20 H20C 109.3
H20A C20 H20C 109.5
H20B C20 H20C 109.4
C22 C21 N5 115.0(3)
C22 C21 H21A 107.2
N5 C21 H21A 109.6
C22 C21 H21B 106.3
N5 C21 H21B 109.1
H21A C21 H21B 109.5
C21 C22 H22A 110.4
C21 C22 H22B 108.6
H22A C22 H22B 109.5
C21 C22 H22C 109.5
H22A C22 H22C 109.4
H22B C22 H22C 109.4
C24 C23 N5 115.7(3)
C24 C23 H23A 112.1
N5 C23 H23A 103.2
C24 C23 H23B 111.7
N5 C23 H23B 100.7
H23A C23 H23B 112.7
C23 C24 H24A 109.7
C23 C24 H24B 109.6
H24A C24 H24B 109.4
C23 C24 H24C 109.0
H24A C24 H24C 109.5
H24B C24 H24C 109.6
C26 C25 N6 115.2(3)
C26 C25 H25A 112.8
N6 C25 H25A 103.1
C26 C25 H25B 117.4
N6 C25 H25B 100.8
H25A C25 H25B 105.9
C25 C26 H26A 109.7
C25 C26 H26B 109.1
H26A C26 H26B 109.5
C25 C26 H26C 109.6
H26A C26 H26C 109.4
H26B C26 H26C 109.6
C28 C27 N6 115.2(3)
C28 C27 H27A 106.6
N6 C27 H27A 103.4
C28 C27 H27B 108.9
N6 C27 H27B 104.7
H27A C27 H27B 118.3
C27 C28 H28A 109.8
C27 C28 H28B 109.2
H28A C28 H28B 109.6
C27 C28 H28C 109.4
H28A C28 H28C 109.4
H28B C28 H28C 109.5
C30 C29 N6 114.2(3)
C30 C29 H29A 109.5
N6 C29 H29A 109.6
C30 C29 H29B 110.3
N6 C29 H29B 106.5
H29A C29 H29B 106.4
C29 C30 H30A 109.2
C29 C30 H30B 109.6
H30A C30 H30B 109.5
C29 C30 H30C 109.4
H30A C30 H30C 109.5
H30B C30 H30C 109.5
C32 C31 N6 116.0(3)
C32 C31 H31A 116.1
N6 C31 H31A 105.5
C32 C31 H31B 118.3
N6 C31 H31B 92.4
H31A C31 H31B 105.2
C31 C32 H32A 109.9
C31 C32 H32B 109.5
H32A C32 H32B 109.4
C31 C32 H32C 109.1
H32A C32 H32C 109.5
H32B C32 H32C 109.4
C34 C33 N7 115.7(3)
C34 C33 H33A 114.9
N7 C33 H33A 100.0
C34 C33 H33B 110.2
N7 C33 H33B 102.0
H33A C33 H33B 113.2
C33 C34 H34A 109.4
C33 C34 H34B 109.7
H34A C34 H34B 109.4
C33 C34 H34C 109.1
H34A C34 H34C 109.6
H34B C34 H34C 109.5
C36 C35 N7 115.5(3)
C36 C35 H35A 106.8
N7 C35 H35A 105.8
C36 C35 H35B 103.9
N7 C35 H35B 107.5
H35A C35 H35B 117.9
C35 C36 H36A 109.5
C35 C36 H36B 109.6
H36A C36 H36B 109.4
C35 C36 H36C 109.4
H36A C36 H36C 109.4
H36B C36 H36C 109.5
C38 C37 N7 115.2(3)
C38 C37 H37A 119.3
N7 C37 H37A 102.0
C38 C37 H37B 111.2
N7 C37 H37B 105.7
H37A C37 H37B 101.8
C37 C38 H38A 110.0
C37 C38 H38B 109.5
H38A C38 H38B 109.4
C37 C38 H38C 108.9
H38A C38 H38C 109.5
H38B C38 H38C 109.4
N7 C39 C40 115.5(3)
N7 C39 H39A 100.2
C40 C39 H39A 111.1
N7 C39 H39B 107.1
C40 C39 H39B 104.0
H39A C39 H39B 119.5
C39 C40 H40A 109.8
C39 C40 H40B 108.9
H40A C40 H40B 109.6
C39 C40 H40C 109.4
H40A C40 H40C 109.6
H40B C40 H40C 109.5
N8 C41 C42 179.2(7)
C41 C42 H42A 109.3
C41 C42 H42B 109.6
H42A C42 H42B 109.4
C41 C42 H42C 109.5
H42A C42 H42C 109.5
H42B C42 H42C 109.4

loop_
_geom_bond_atom_site_label_1
_geom_bond_atom_site_label_2
_geom_bond_distance
Fe1 N2 1.958(2)
Fe1 N1 1.960(2)
Fe1 C16 1.963(3)
Fe1 C15 1.965(3)
Fe1 S2 2.2493(8)
Fe1 S1 2.2550(8)
Cl1 C5 1.742(3)
Cl2 C6 1.741(3)
S1 O1 1.467(2)
S1 O2 1.474(2)
S1 C1 1.863(3)
S2 O4 1.471(2)
S2 O3 1.473(2)
S2 C10 1.847(3)
O5 C2 1.236(4)
O6 C9 1.241(4)
N1 C2 1.361(4)
N1 C3 1.407(4)
N2 C9 1.343(4)
N2 C8 1.404(4)
C15 N3 1.148(4)
C16 N4 1.153(4)
N5 C23 1.513(4)
N5 C21 1.513(4)
N5 C17 1.520(4)
N5 C19 1.525(4)
N6 C27 1.513(4)
N6 C25 1.523(4)
N6 C31 1.523(4)
N6 C29 1.528(4)
N7 C39 1.510(4)
N7 C37 1.518(4)
N7 C35 1.521(4)
N7 C33 1.521(4)
N8 C41 1.109(7)
C3 C4 1.402(4)
C3 C8 1.424(4)
C4 C5 1.395(5)
C4 H4 0.9993
C5 C6 1.373(5)
C6 C7 1.392(4)
C7 C8 1.396(4)
C7 H7 0.9949
C2 C1 1.526(4)
C1 C11 1.526(4)
C1 C12 1.537(5)
C12 H12A 0.9608
C12 H12B 0.9604
C12 H12C 0.9593
C11 H11A 0.9733
C11 H11B 1.0405
C11 H11C 1.0219
C9 C10 1.529(4)
C10 C14 1.528(4)
C10 C13 1.528(4)
C13 H13A 0.9925
C13 H13B 1.1481
C13 H13C 0.9562
C14 H14A 0.9904
C14 H14B 0.9452
C14 H14C 1.0324
C17 C18 1.499(6)
C17 H17A 0.9669
C17 H17B 1.0452
C18 H18A 0.9597
C18 H18B 0.9606
C18 H18C 0.9602
C19 C20 1.503(5)
C19 H19A 1.1068
C19 H19B 0.9826
C20 H20A 0.9613
C20 H20B 0.9599
C20 H20C 0.9605
C21 C22 1.502(6)
C21 H21A 0.9590
C21 H21B 0.9598
C22 H22A 0.9595
C22 H22B 0.9615
C22 H22C 0.9612
C23 C24 1.497(6)
C23 H23A 0.9916
C23 H23B 1.0546
C24 H24A 0.9612
C24 H24B 0.9604
C24 H24C 0.9582
C25 C26 1.507(5)
C25 H25A 1.0868
C25 H25B 0.9493
C26 H26A 0.9606
C26 H26B 0.9591
C26 H26C 0.9592
C27 C28 1.505(5)
C27 H27A 1.0520
C27 H27B 0.9413
C28 H28A 0.9606
C28 H28B 0.9598
C28 H28C 0.9601
C29 C30 1.510(5)
C29 H29A 0.9581
C29 H29B 1.0143
C30 H30A 0.9614
C30 H30B 0.9593
C30 H30C 0.9601
C31 C32 1.500(5)
C31 H31A 0.9798
C31 H31B 0.9380
C32 H32A 0.9602
C32 H32B 0.9612
C32 H32C 0.9610
C33 C34 1.498(5)
C33 H33A 1.1128
C33 H33B 0.9628
C34 H34A 0.9597
C34 H34B 0.9603
C34 H34C 0.9600
C35 C36 1.513(5)
C35 H35A 1.0217
C35 H35B 0.9769
C36 H36A 0.9612
C36 H36B 0.9604
C36 H36C 0.9590
C37 C38 1.499(5)
C37 H37A 1.0455
C37 H37B 1.0052
C38 H38A 0.9594
C38 H38B 0.9614
C38 H38C 0.9599
C39 C40 1.511(5)
C39 H39A 0.9977
C39 H39B 1.0698
C40 H40A 0.9599
C40 H40B 0.9597
C40 H40C 0.9589
C41 C42 1.427(8)
C42 H42A 0.9595
C42 H42B 0.9608
C42 H42C 0.9599
